data_7247878
loop_
_publ_author_name
'Chen, Chia-Ling'
'Wang, Song-Wei'
'Zhong, Shih-Ying'
'Chen, Jhy-Der'

_publ_section_title
;
 Cd(ii) coordination polymers constructed from tris-pyridyl-tris-amide and
 polycarboxylic acid: synthesis, structures and sensing properties
;
_journal_issue 4
_journal_name_full CrystEngComm
_journal_page_first 431
_journal_page_last 438
_journal_paper_doi 10.1039/D3CE01096A
_journal_volume 26
_journal_year 2024
_chemical_formula_sum 'C72 H96 Cd3 N12 O39'
_chemical_formula_weight 2090.80
_space_group_crystal_system trigonal
_space_group_IT_number 161
_space_group_name_Hall 'R 3 -2"c'
_space_group_name_H-M_alt 'R 3 c :H'
_atom_sites_solution_hydrogens mixed
_audit_creation_method SHELXL-2017/1
_audit_update_record
;
2023-11-01 deposited with the CCDC.	2023-12-18 downloaded from the CCDC.
;
_cell_angle_alpha 90.00(3)
_cell_angle_beta 90.00(3)
_cell_angle_gamma 120.00(3)
_cell_formula_units_Z 6
_cell_length_a 20.134(4)
_cell_length_b 20.134(4)
_cell_length_c 38.292(8)
_cell_measurement_reflns_used 4970
_cell_measurement_temperature 296(2)
_cell_measurement_theta_max 22.86
_cell_measurement_theta_min 2.43
_cell_volume 13443(6)
_computing_cell_refinement 'Bruker SAINT'
_computing_data_collection 'Bruker APEX2'
_computing_data_reduction 'Bruker SAINT'
_computing_molecular_graphics 'Bruker SHELXTL'
_computing_publication_material 'Bruker SHELXTL'
_computing_structure_refinement 'SHELXL-2017/1 (Sheldrick, 2017)'
_computing_structure_solution 'SHELXS-97 (Sheldrick 2008)'
_diffrn_ambient_temperature 296(2)
_diffrn_measured_fraction_theta_full 1.000
_diffrn_measured_fraction_theta_max 1.000
_diffrn_measurement_device_type 'Bruker APEX-II CCD'
_diffrn_measurement_method '\f and \w scans'
_diffrn_radiation_type MoK\a
_diffrn_radiation_wavelength 0.71073
_diffrn_reflns_av_R_equivalents 0.1748
_diffrn_reflns_av_unetI/netI 0.1072
_diffrn_reflns_Laue_measured_fraction_full 1.000
_diffrn_reflns_Laue_measured_fraction_max 1.000
_diffrn_reflns_limit_h_max 24
_diffrn_reflns_limit_h_min -24
_diffrn_reflns_limit_k_max 24
_diffrn_reflns_limit_k_min -24
_diffrn_reflns_limit_l_max 46
_diffrn_reflns_limit_l_min -47
_diffrn_reflns_number 45684
_diffrn_reflns_point_group_measured_fraction_full 0.999
_diffrn_reflns_point_group_measured_fraction_max 0.999
_diffrn_reflns_theta_full 25.242
_diffrn_reflns_theta_max 25.993
_diffrn_reflns_theta_min 1.580
_exptl_absorpt_coefficient_mu 0.800
_exptl_absorpt_correction_T_max 0.7457
_exptl_absorpt_correction_T_min 0.6676
_exptl_absorpt_correction_type multi-scan
_exptl_absorpt_process_details 'SADABS V2008/1 (Bruker AXS, 2008)'
_exptl_crystal_colour colourless
_exptl_crystal_density_diffrn 1.550
_exptl_crystal_description block
_exptl_crystal_F_000 6408
_exptl_crystal_size_max 0.100
_exptl_crystal_size_mid 0.100
_exptl_crystal_size_min 0.100
_refine_diff_density_max 1.614
_refine_diff_density_min -1.133
_refine_diff_density_rms 0.133
_refine_ls_abs_structure_details
; 
 Flack x determined using 1377 quotients [(I+)-(I-)]/[(I+)+(I-)] 
 (Parsons, Flack and Wagner, Acta Cryst. B69 (2013) 249-259). 
;
_refine_ls_abs_structure_Flack 0.04(3)
_refine_ls_extinction_method none
_refine_ls_goodness_of_fit_ref 1.032
_refine_ls_hydrogen_treatment constr
_refine_ls_matrix_type full
_refine_ls_number_parameters 342
_refine_ls_number_reflns 5878
_refine_ls_number_restraints 1
_refine_ls_restrained_S_all 1.032
_refine_ls_R_factor_all 0.1134
_refine_ls_R_factor_gt 0.0582
_refine_ls_shift/su_max 0.000
_refine_ls_shift/su_mean 0.000
_refine_ls_structure_factor_coef Fsqd
_refine_ls_weighting_details 'w=1/[\s^2^(Fo^2^)+(0.0387P)^2^+128.7402P] where P=(Fo^2^+2Fc^2^)/3'
_refine_ls_weighting_scheme calc
_refine_ls_wR_factor_gt 0.1069
_refine_ls_wR_factor_ref 0.1292
_reflns_Friedel_coverage 0.993
_reflns_Friedel_fraction_full 0.999
_reflns_Friedel_fraction_max 0.997
_reflns_number_gt 3871
_reflns_number_total 5878
_reflns_threshold_expression 'I > 2\s(I)'
_cod_data_source_file d3ce01096a2.cif
_cod_data_source_block 3
_cod_depositor_comments
;
The following automatic conversions were performed:

data item '_exptl_absorpt_correction_type' value 'multi_scan' was
changed to 'multi-scan' in accordance with the
/home/data/users/saulius/crontab/automatic-downloads/rss-feeds/RSC/lib/dictionaries/cif_core.dic
dictionary named 'cif_core.dic' version 2.4.2 last updated on
2011-04-26.

Automatic conversion script
Id: cif_fix_values 8170 2020-07-09 18:12:32Z antanas 

 Adding full bibliography for 7247877--7247879.cif.
;
_cod_database_code 7247878
_shelx_shelxl_version_number 2017/1
_shelx_space_group_comment
; 
The symmetry employed for this shelxl refinement is uniquely defined 
by the following loop, which should always be used as a source of 
symmetry information in preference to the above space-group names. 
They are only intended as comments. 
;
_shelx_estimated_absorpt_t_min 0.924
_shelx_estimated_absorpt_t_max 0.924

loop_
_space_group_symop_operation_xyz
'x, y, z'
'-y, x-y, z'
'-x+y, -x, z'
'-y, -x, z+1/2'
'-x+y, y, z+1/2'
'x, x-y, z+1/2'
'x+2/3, y+1/3, z+1/3'
'-y+2/3, x-y+1/3, z+1/3'
'-x+y+2/3, -x+1/3, z+1/3'
'-y+2/3, -x+1/3, z+5/6'
'-x+y+2/3, y+1/3, z+5/6'
'x+2/3, x-y+1/3, z+5/6'
'x+1/3, y+2/3, z+2/3'
'-y+1/3, x-y+2/3, z+2/3'
'-x+y+1/3, -x+2/3, z+2/3'
'-y+1/3, -x+2/3, z+7/6'
'-x+y+1/3, y+2/3, z+7/6'
'x+1/3, x-y+2/3, z+7/6'

loop_
_atom_site_label
_atom_site_type_symbol
_atom_site_fract_x
_atom_site_fract_y
_atom_site_fract_z
_atom_site_U_iso_or_equiv
_atom_site_adp_type
_atom_site_occupancy
_atom_site_site_symmetry_order
_atom_site_calc_flag
_atom_site_refinement_flags_posn
_atom_site_refinement_flags_adp
_atom_site_refinement_flags_occupancy
_atom_site_disorder_assembly
_atom_site_disorder_group
Cd Cd 0.66713(9) 0.83997(6) 0.49581(5) 0.01334(19) Uani 1 1 d . . . . .
O1 O 0.4833(6) 0.6169(5) 0.3888(3) 0.027(3) Uani 1 1 d . . . . .
O2 O 0.8262(5) 0.8107(5) 0.6067(2) 0.018(2) Uani 1 1 d . . . . .
O3 O 0.5427(6) 0.7901(6) 0.4768(3) 0.015(2) Uani 1 1 d . . . . .
O4 O 0.5154(5) 0.6687(5) 0.4737(2) 0.018(2) Uani 1 1 d . . . . .
O5 O 0.7920(6) 0.8929(6) 0.5114(3) 0.020(3) Uani 1 1 d . . . . .
O6 O 0.8261(5) 1.0170(5) 0.5129(2) 0.019(2) Uani 1 1 d . . . . .
O7 O 0.6772(6) 0.9587(5) 0.5007(3) 0.023(3) Uani 1 1 d . . . . .
H7B H 0.651887 0.964652 0.484425 0.027 Uiso 1 1 d R U . . .
H7C H 0.723867 0.993642 0.498795 0.027 Uiso 1 1 d R U . . .
O8 O 0.6614(7) 0.7239(5) 0.4915(3) 0.026(3) Uani 1 1 d . . . . .
H8B H 0.704676 0.720155 0.496222 0.031 Uiso 1 1 d R U . . .
H8C H 0.615816 0.680435 0.484992 0.031 Uiso 1 1 d R U . . .
O9 O 0.5757(7) 0.9287(7) 0.4433(3) 0.058(4) Uani 1 1 d . . . . .
H9B H 0.550502 0.940378 0.457328 0.069 Uiso 1 1 d R U . . .
H9C H 0.547252 0.902438 0.426439 0.069 Uiso 1 1 d R U . . .
O10 O 0.8019(7) 1.0332(7) 0.6538(4) 0.013(4) Uiso 0.8 1 d . . P A 1
O10' O 0.794(3) 1.022(3) 0.6636(17) 0.019(16) Uiso 0.2 1 d . . P B 2
O11 O 0.7028(5) 0.6487(5) 0.5392(3) 0.038(3) Uani 1 1 d . . . . .
H11B H 0.662466 0.608585 0.545979 0.045 Uiso 1 1 d R U . . .
H11C H 0.734406 0.636975 0.530539 0.045 Uiso 1 1 d R U . . .
O12 O 0.8797(5) 1.1433(5) 0.5547(2) 0.019(2) Uani 1 1 d . . . . .
H12C H 0.910765 1.138631 0.568081 0.022 Uiso 1 1 d R U . . .
H12D H 0.874715 1.117921 0.536151 0.022 Uiso 1 1 d R U . . .
O13 O 0.7935(6) 1.1451(7) 0.6114(3) 0.043(3) Uani 1 1 d . . . . .
H13A H 0.809953 1.170214 0.592502 0.052 Uiso 1 1 d R U . . .
H13B H 0.829893 1.141884 0.620932 0.052 Uiso 1 1 d R U . . .
N1 N 0.7012(8) 0.8605(7) 0.4374(4) 0.0185(14) Uani 1 1 d . . . . .
N2 N 0.5367(6) 0.7292(6) 0.3597(3) 0.015(3) Uani 1 1 d . . . . .
H2A H 0.528413 0.763528 0.350753 0.018 Uiso 1 1 calc R U . . .
N3 N 0.6250(8) 0.8232(7) 0.5532(4) 0.0185(14) Uani 1 1 d . . . . .
N4 N 0.7921(6) 0.8903(6) 0.6328(3) 0.014(2) Uani 1 1 d . . . . .
H4A H 0.806837 0.936540 0.639284 0.017 Uiso 1 1 calc R U . . .
C1 C 0.7600(9) 0.9254(9) 0.4235(4) 0.020(4) Uani 1 1 d . . . . .
H1A H 0.791110 0.966297 0.438091 0.024 Uiso 1 1 calc R U . . .
C2 C 0.7738(8) 0.9313(8) 0.3883(4) 0.025(4) Uani 1 1 d . . . . .
H2B H 0.814639 0.976305 0.379434 0.030 Uiso 1 1 calc R U . . .
C3 C 0.7301(9) 0.8738(8) 0.3659(5) 0.024(4) Uani 1 1 d . . . . .
H3A H 0.740515 0.878762 0.342095 0.028 Uiso 1 1 calc R U . . .
C4 C 0.6688(8) 0.8069(8) 0.3795(4) 0.016(4) Uani 1 1 d . . . . .
C5 C 0.6571(9) 0.8042(11) 0.4151(5) 0.017(4) Uani 1 1 d . . . . .
H5A H 0.615724 0.760227 0.424325 0.021 Uiso 1 1 calc R U . . .
C6 C 0.6138(7) 0.7399(7) 0.3572(4) 0.018(3) Uani 1 1 d . . . . .
H6A H 0.630712 0.749333 0.333088 0.021 Uiso 1 1 calc R U . . .
H6B H 0.613191 0.693743 0.364913 0.021 Uiso 1 1 calc R U . . .
C7 C 0.4780(8) 0.6683(8) 0.3753(4) 0.021(3) Uani 1 1 d . . . . .
C8 C 0.4043(9) 0.6706(10) 0.3752(4) 0.015(4) Uani 1 1 d . . . . .
C9 C 0.4019(8) 0.7370(9) 0.3758(4) 0.019(4) Uani 1 1 d . . . . .
H9A H 0.447029 0.784142 0.376537 0.023 Uiso 1 1 calc R U . . .
C10 C 0.5620(9) 0.8250(9) 0.5623(4) 0.023(4) Uani 1 1 d . . . . .
H10A H 0.528947 0.823263 0.544855 0.027 Uiso 1 1 calc R U . . .
C11 C 0.5443(8) 0.8295(8) 0.5969(4) 0.0141(12) Uani 1 1 d . . . . .
H11A H 0.500050 0.830871 0.602555 0.017 Uiso 1 1 calc R U . . .
C12 C 0.5942(9) 0.8321(8) 0.6234(4) 0.020(4) Uani 1 1 d . . . . .
H12A H 0.584351 0.836510 0.646760 0.024 Uiso 1 1 calc R U . . .
C13 C 0.6571(8) 0.8279(7) 0.6139(5) 0.016(4) Uani 1 1 d . . . . .
C14 C 0.6713(10) 0.8230(9) 0.5781(5) 0.018(5) Uani 1 1 d . . . . .
H14A H 0.714079 0.819613 0.571711 0.022 Uiso 1 1 calc R U . . .
C15 C 0.7135(7) 0.8309(8) 0.6400(3) 0.017(3) Uani 1 1 d . . . . .
H15A H 0.699095 0.839701 0.662975 0.020 Uiso 1 1 calc R U . . .
H15B H 0.711090 0.781566 0.640464 0.020 Uiso 1 1 calc R U . . .
C16 C 0.8441(8) 0.8751(8) 0.6160(4) 0.0141(12) Uani 1 1 d . . . . .
C17 C 0.9238(9) 0.9410(9) 0.6134(4) 0.014(4) Uani 1 1 d . . . . .
C18 C 0.9430(9) 1.0177(9) 0.6131(4) 0.0141(12) Uani 1 1 d . . . . .
H18A H 0.903885 1.029505 0.612751 0.017 Uiso 1 1 calc R U . . .
C19 C 0.4960(7) 0.7188(7) 0.4744(3) 0.014(3) Uani 1 1 d . . . . .
C20 C 0.4109(8) 0.6916(9) 0.4739(4) 0.013(3) Uani 1 1 d . . . . .
C21 C 0.3589(9) 0.6141(9) 0.4739(4) 0.0141(12) Uani 1 1 d . . . . .
H21A H 0.375913 0.578853 0.473882 0.017 Uiso 1 1 calc R U . . .
C22 C 0.8402(7) 0.9622(8) 0.5131(4) 0.0141(12) Uani 1 1 d . . . . .
C23 C 0.9231(7) 0.9834(8) 0.5146(4) 0.009(3) Uani 1 1 d . . . . .
C24 C 0.9419(8) 0.9251(8) 0.5146(4) 0.0141(12) Uani 1 1 d . . . . .
H24A H 0.902308 0.874341 0.514640 0.017 Uiso 1 1 calc R U . . .

loop_
_atom_site_aniso_label
_atom_site_aniso_U_11
_atom_site_aniso_U_22
_atom_site_aniso_U_33
_atom_site_aniso_U_23
_atom_site_aniso_U_13
_atom_site_aniso_U_12
Cd 0.0095(4) 0.0115(6) 0.0172(3) -0.0014(7) -0.0008(3) 0.0039(6)
O1 0.028(6) 0.024(6) 0.036(7) 0.010(5) -0.003(5) 0.019(5)
O2 0.018(5) 0.014(5) 0.023(6) 0.000(4) 0.003(4) 0.008(4)
O3 0.009(5) 0.011(5) 0.023(6) 0.001(4) -0.004(4) 0.004(4)
O4 0.014(5) 0.021(5) 0.023(6) 0.006(4) 0.001(4) 0.012(4)
O5 0.012(6) 0.015(6) 0.033(7) 0.002(5) 0.000(5) 0.008(5)
O6 0.015(5) 0.011(5) 0.036(6) -0.006(4) -0.005(4) 0.009(4)
O7 0.018(6) 0.018(5) 0.034(7) -0.012(5) -0.006(5) 0.011(5)
O8 0.010(5) 0.011(5) 0.052(8) -0.012(6) -0.008(5) 0.002(5)
O9 0.076(9) 0.071(9) 0.048(8) 0.016(7) 0.014(7) 0.053(8)
O11 0.016(5) 0.023(6) 0.069(8) -0.006(5) -0.012(5) 0.006(4)
O12 0.021(5) 0.031(6) 0.013(5) -0.007(4) -0.003(4) 0.020(5)
O13 0.040(6) 0.088(9) 0.024(6) 0.007(6) -0.004(5) 0.048(7)
N1 0.017(3) 0.017(5) 0.018(3) 0.003(5) 0.003(3) 0.006(5)
N2 0.017(6) 0.011(6) 0.020(7) 0.004(5) -0.002(5) 0.009(5)
N3 0.017(3) 0.017(5) 0.018(3) 0.003(5) 0.003(3) 0.006(5)
N4 0.012(6) 0.011(6) 0.016(6) -0.004(5) -0.001(4) 0.004(5)
C1 0.015(8) 0.015(8) 0.021(9) 0.005(7) 0.000(7) 0.001(7)
C2 0.019(8) 0.017(8) 0.031(10) 0.005(7) 0.006(7) 0.003(7)
C3 0.024(9) 0.020(9) 0.029(9) 0.009(7) 0.004(7) 0.012(8)
C4 0.015(8) 0.019(8) 0.019(9) 0.001(7) 0.006(6) 0.012(7)
C5 0.006(8) 0.023(9) 0.021(10) -0.002(8) 0.000(7) 0.006(7)
C6 0.015(7) 0.014(7) 0.023(8) -0.002(6) 0.000(6) 0.007(6)
C7 0.019(8) 0.019(8) 0.027(9) -0.002(7) -0.003(7) 0.011(7)
C8 0.018(9) 0.024(9) 0.008(9) -0.004(7) -0.007(7) 0.014(8)
C9 0.010(7) 0.029(9) 0.014(8) -0.007(7) 0.001(6) 0.007(6)
C10 0.022(9) 0.020(9) 0.027(10) 0.001(7) 0.000(7) 0.011(7)
C11 0.014(3) 0.019(3) 0.014(3) -0.002(3) 0.000(3) 0.012(3)
C12 0.015(8) 0.024(9) 0.014(8) 0.001(7) 0.005(6) 0.005(7)
C13 0.006(7) 0.009(8) 0.028(8) 0.002(6) -0.004(6) 0.000(6)
C14 0.018(9) 0.021(9) 0.018(9) 0.000(7) 0.003(7) 0.011(8)
C15 0.016(7) 0.027(8) 0.011(7) 0.002(6) 0.001(6) 0.014(6)
C16 0.014(3) 0.019(3) 0.014(3) -0.002(3) 0.000(3) 0.012(3)
C17 0.013(8) 0.012(8) 0.010(9) -0.001(7) 0.006(7) 0.001(7)
C18 0.014(3) 0.019(3) 0.014(3) -0.002(3) 0.000(3) 0.012(3)
C19 0.012(7) 0.015(7) 0.013(7) 0.007(6) 0.000(6) 0.006(6)
C20 0.009(7) 0.020(8) 0.008(7) 0.001(7) 0.003(6) 0.005(7)
C21 0.014(3) 0.019(3) 0.014(3) -0.002(3) 0.000(3) 0.012(3)
C22 0.014(3) 0.019(3) 0.014(3) -0.002(3) 0.000(3) 0.012(3)
C23 0.008(7) 0.010(7) 0.013(8) 0.000(6) 0.001(6) 0.008(6)
C24 0.014(3) 0.019(3) 0.014(3) -0.002(3) 0.000(3) 0.012(3)

loop_
_atom_type_symbol
_atom_type_description
_atom_type_scat_dispersion_real
_atom_type_scat_dispersion_imag
_atom_type_scat_source
C C 0.0033 0.0016 'International Tables Vol C Tables 4.2.6.8 and 6.1.1.4'
H H 0.0000 0.0000 'International Tables Vol C Tables 4.2.6.8 and 6.1.1.4'
Cd Cd -0.8075 1.2024 'International Tables Vol C Tables 4.2.6.8 and 6.1.1.4'
N N 0.0061 0.0033 'International Tables Vol C Tables 4.2.6.8 and 6.1.1.4'
O O 0.0106 0.0060 'International Tables Vol C Tables 4.2.6.8 and 6.1.1.4'

loop_
_geom_angle_atom_site_label_1
_geom_angle_atom_site_label_2
_geom_angle_atom_site_label_3
_geom_angle
_geom_angle_site_symmetry_1
_geom_angle_site_symmetry_3
_geom_angle_publ_flag
O5 Cd O8 88.7(4) . . ?
O5 Cd O3 176.5(5) . . ?
O8 Cd O3 92.5(4) . . ?
O5 Cd O7 89.4(4) . . ?
O8 Cd O7 178.1(5) . . ?
O3 Cd O7 89.4(4) . . ?
O5 Cd N1 90.6(5) . . ?
O8 Cd N1 88.3(5) . . ?
O3 Cd N1 86.1(5) . . ?
O7 Cd N1 91.7(4) . . ?
O5 Cd N3 93.3(5) . . ?
O8 Cd N3 95.3(5) . . ?
O3 Cd N3 89.9(5) . . ?
O7 Cd N3 84.8(4) . . ?
N1 Cd N3 174.7(5) . . ?
C19 O3 Cd 123.1(8) . . ?
C22 O5 Cd 127.2(9) . . ?
Cd O7 H7B 109.7 . . ?
Cd O7 H7C 109.7 . . ?
H7B O7 H7C 108.2 . . ?
Cd O8 H8B 119.8 . . ?
Cd O8 H8C 120.2 . . ?
H8B O8 H8C 120.0 . . ?
H9B O9 H9C 110.0 . . ?
H11B O11 H11C 110.3 . . ?
H12C O12 H12D 108.0 . . ?
H13A O13 H13B 108.4 . . ?
C5 N1 C1 117.2(17) . . ?
C5 N1 Cd 116.9(13) . . ?
C1 N1 Cd 125.9(11) . . ?
C7 N2 C6 123.4(11) . . ?
C7 N2 H2A 118.3 . . ?
C6 N2 H2A 118.3 . . ?
C10 N3 C14 119.4(17) . . ?
C10 N3 Cd 121.7(12) . . ?
C14 N3 Cd 118.2(12) . . ?
C16 N4 C15 122.5(11) . . ?
C16 N4 H4A 118.8 . . ?
C15 N4 H4A 118.8 . . ?
N1 C1 C2 120.6(16) . . ?
N1 C1 H1A 119.7 . . ?
C2 C1 H1A 119.7 . . ?
C3 C2 C1 122.1(15) . . ?
C3 C2 H2B 119.0 . . ?
C1 C2 H2B 119.0 . . ?
C2 C3 C4 118.3(16) . . ?
C2 C3 H3A 120.9 . . ?
C4 C3 H3A 120.9 . . ?
C5 C4 C3 117.2(15) . . ?
C5 C4 C6 119.3(14) . . ?
C3 C4 C6 123.4(14) . . ?
N1 C5 C4 124.6(18) . . ?
N1 C5 H5A 117.7 . . ?
C4 C5 H5A 117.7 . . ?
N2 C6 C4 110.3(11) . . ?
N2 C6 H6A 109.6 . . ?
C4 C6 H6A 109.6 . . ?
N2 C6 H6B 109.6 . . ?
C4 C6 H6B 109.6 . . ?
H6A C6 H6B 108.1 . . ?
O1 C7 N2 123.8(13) . . ?
O1 C7 C8 122.5(14) . . ?
N2 C7 C8 113.7(13) . . ?
C9 C8 C9 120.5(16) . 3_565 ?
C9 C8 C7 123.3(15) . . ?
C9 C8 C7 116.1(15) 3_565 . ?
C8 C9 C8 119.4(16) . 2_665 ?
C8 C9 H9A 120.3 . . ?
C8 C9 H9A 120.3 2_665 . ?
N3 C10 C11 121.9(16) . . ?
N3 C10 H10A 119.0 . . ?
C11 C10 H10A 119.0 . . ?
C10 C11 C12 119.2(14) . . ?
C10 C11 H11A 120.4 . . ?
C12 C11 H11A 120.4 . . ?
C13 C12 C11 118.3(15) . . ?
C13 C12 H12A 120.9 . . ?
C11 C12 H12A 120.9 . . ?
C12 C13 C14 119.3(15) . . ?
C12 C13 C15 122.2(15) . . ?
C14 C13 C15 118.5(14) . . ?
N3 C14 C13 121.8(17) . . ?
N3 C14 H14A 119.1 . . ?
C13 C14 H14A 119.1 . . ?
N4 C15 C13 113.6(11) . . ?
N4 C15 H15A 108.9 . . ?
C13 C15 H15A 108.9 . . ?
N4 C15 H15B 108.9 . . ?
C13 C15 H15B 108.9 . . ?
H15A C15 H15B 107.7 . . ?
O2 C16 N4 121.3(13) . . ?
O2 C16 C17 123.0(13) . . ?
N4 C16 C17 115.5(12) . . ?
C18 C17 C18 117.6(16) 2_765 . ?
C18 C17 C16 117.7(15) 2_765 . ?
C18 C17 C16 124.6(15) . . ?
C17 C18 C17 122.4(16) 3_675 . ?
C17 C18 H18A 118.8 3_675 . ?
C17 C18 H18A 118.8 . . ?
O4 C19 O3 124.2(12) . . ?
O4 C19 C20 117.5(12) . . ?
O3 C19 C20 118.3(12) . . ?
C21 C20 C21 120.6(14) . 2_665 ?
C21 C20 C19 119.3(14) . . ?
C21 C20 C19 120.1(14) 2_665 . ?
C20 C21 C20 119.4(14) . 3_565 ?
C20 C21 H21A 120.3 . . ?
C20 C21 H21A 120.3 3_565 . ?
O5 C22 O6 125.9(12) . . ?
O5 C22 C23 117.2(11) . . ?
O6 C22 C23 116.9(12) . . ?
C24 C23 C24 117.1(14) 3_675 . ?
C24 C23 C22 123.6(13) 3_675 . ?
C24 C23 C22 119.2(13) . . ?
C23 C24 C23 122.9(14) 2_765 . ?
C23 C24 H24A 118.6 2_765 . ?
C23 C24 H24A 118.6 . . ?

loop_
_geom_bond_atom_site_label_1
_geom_bond_atom_site_label_2
_geom_bond_distance
_geom_bond_site_symmetry_2
_geom_bond_publ_flag
Cd O5 2.265(11) . ?
Cd O8 2.288(8) . ?
Cd O3 2.302(10) . ?
Cd O7 2.305(8) . ?
Cd N1 2.317(16) . ?
Cd N3 2.320(16) . ?
O1 C7 1.208(16) . ?
O2 C16 1.213(16) . ?
O3 C19 1.266(16) . ?
O4 C19 1.250(14) . ?
O5 C22 1.239(16) . ?
O6 C22 1.272(14) . ?
O7 H7B 0.8502 . ?
O7 H7C 0.8500 . ?
O8 H8B 0.9298 . ?
O8 H8C 0.9298 . ?
O9 H9B 0.8495 . ?
O9 H9C 0.8494 . ?
O11 H11B 0.8499 . ?
O11 H11C 0.8506 . ?
O12 H12C 0.8503 . ?
O12 H12D 0.8500 . ?
O13 H13A 0.8498 . ?
O13 H13B 0.8501 . ?
N1 C5 1.34(2) . ?
N1 C1 1.358(19) . ?
N2 C7 1.344(18) . ?
N2 C6 1.459(16) . ?
N2 H2A 0.8600 . ?
N3 C10 1.333(19) . ?
N3 C14 1.33(2) . ?
N4 C16 1.388(16) . ?
N4 C15 1.454(16) . ?
N4 H4A 0.8600 . ?
C1 C2 1.37(2) . ?
C1 H1A 0.9300 . ?
C2 C3 1.35(2) . ?
C2 H2B 0.9300 . ?
C3 C4 1.40(2) . ?
C3 H3A 0.9300 . ?
C4 C5 1.38(2) . ?
C4 C6 1.510(19) . ?
C5 H5A 0.9300 . ?
C6 H6A 0.9700 . ?
C6 H6B 0.9700 . ?
C7 C8 1.51(2) . ?
C8 C9 1.36(2) . ?
C8 C9 1.43(2) 3_565 ?
C9 H9A 0.9300 . ?
C10 C11 1.39(2) . ?
C10 H10A 0.9300 . ?
C11 C12 1.412(19) . ?
C11 H11A 0.9300 . ?
C12 C13 1.36(2) . ?
C12 H12A 0.9300 . ?
C13 C14 1.41(3) . ?
C13 C15 1.491(19) . ?
C14 H14A 0.9300 . ?
C15 H15A 0.9700 . ?
C15 H15B 0.9700 . ?
C16 C17 1.49(2) . ?
C17 C18 1.36(2) 2_765 ?
C17 C18 1.39(2) . ?
C18 H18A 0.9300 . ?
C19 C20 1.517(18) . ?
C20 C21 1.377(19) . ?
C20 C21 1.392(18) 2_665 ?
C21 H21A 0.9300 . ?
C22 C23 1.503(17) . ?
C23 C24 1.381(18) 3_675 ?
C23 C24 1.402(17) . ?
C24 H24A 0.9300 . ?
